data_4134508
loop_
_publ_author_name
'Hancock, Justin C.'
'Nisbet, Matthew L.'
'Zhang, Weiguo'
'Halasyamani, P. Shiv'
'Poeppelmeier, Kenneth R.'

_publ_section_title
;
 Periodic Tendril Perversion and Helices in the
 AMoO<sub>2</sub>F<sub>3</sub> (A = K, Rb, NH<sub>4</sub>, Tl) Family.
;
_journal_issue 13
_journal_name_full 'Journal of the American Chemical Society'
_journal_page_first 6375
_journal_page_last 6380
_journal_paper_doi 10.1021/jacs.0c01218
_journal_volume 142
_journal_year 2020
_chemical_formula_moiety 'F3 Mo O2, K'
_chemical_formula_sum 'F3 K Mo O2'
_chemical_formula_weight 224.04
_space_group_crystal_system orthorhombic
_space_group_IT_number 19
_space_group_name_Hall 'P 2ac 2ab'
_space_group_name_H-M_alt 'P 21 21 21'
_audit_creation_date 2019-12-09
_audit_creation_method
;
Olex2 1.2
(compiled 2018.05.29 svn.r3508 for OlexSys, GUI svn.r5506)
;
_cell_angle_alpha 90
_cell_angle_beta 90
_cell_angle_gamma 90
_cell_formula_units_Z 16
_cell_length_a 11.37930(10)
_cell_length_b 11.8884(2)
_cell_length_c 12.7447(2)
_cell_measurement_reflns_used 17800
_cell_measurement_temperature 100.01(10)
_cell_measurement_theta_max 38.2200
_cell_measurement_theta_min 2.3190
_cell_volume 1724.12(4)
_computing_cell_refinement 'CrysAlisPro 1.171.40.58a (Rigaku OD, 2019)'
_computing_data_collection 'CrysAlisPro 1.171.40.58a (Rigaku OD, 2019)'
_computing_data_reduction 'CrysAlisPro 1.171.40.58a (Rigaku OD, 2019)'
_computing_molecular_graphics 'Olex2 (Dolomanov et al., 2009)'
_computing_publication_material 'Olex2 (Dolomanov et al., 2009)'
_computing_structure_refinement 'XL (Sheldrick, 2008)'
_computing_structure_solution 'ShelXT (Sheldrick, 2015)'
_diffrn_ambient_environment N~2~
_diffrn_ambient_temperature 100.01(10)
_diffrn_detector 'Hybrid Pixel Array Detector'
_diffrn_detector_area_resol_mean 10.0000
_diffrn_detector_type HyPix
_diffrn_measured_fraction_theta_full 1.000
_diffrn_measured_fraction_theta_max 0.946
_diffrn_measurement_details
;
List of Runs (angles in degrees, time in seconds):

  # Type    Start    End  Width  t~exp~   \w     \q     \k     \f   Frames
--------------------------------------------------------------------------
  1  \w     30.00  83.00   0.50    0.70    --   24.71-147.00 125.00  106
  2  \w    -84.00 -26.00   0.50    0.70    --  -25.33 147.00 175.00  116
  3  \w    -38.00  47.00   0.50    0.70    --  -25.33  37.00 147.00  170
  4  \w     41.00  93.00   0.50    0.70    --   24.71-178.00 120.00  104
  5  \w    -25.00   5.00   0.50    0.70    --   24.71 -19.00 -90.00   60
  6  \w    -98.00 -44.00   0.50    0.70    --  -25.33 178.00 120.00  108
;
_diffrn_measurement_device 'four-circle diffractometer'
_diffrn_measurement_device_type 'XtaLAB Synergy, Single source at offset/far, HyPix'
_diffrn_measurement_method '\w scans'
_diffrn_orient_matrix_type 'CrysAlisPro convention (1999,Acta A55,543-557)'
_diffrn_orient_matrix_UB_11 -0.0550022000
_diffrn_orient_matrix_UB_12 -0.0099955000
_diffrn_orient_matrix_UB_13 0.0244575000
_diffrn_orient_matrix_UB_21 0.0289519000
_diffrn_orient_matrix_UB_22 -0.0276154000
_diffrn_orient_matrix_UB_23 0.0420096000
_diffrn_orient_matrix_UB_31 0.0048310000
_diffrn_orient_matrix_UB_32 0.0519561000
_diffrn_orient_matrix_UB_33 0.0270427000
_diffrn_radiation_monochromator mirror
_diffrn_radiation_probe x-ray
_diffrn_radiation_type MoK\a
_diffrn_radiation_wavelength 0.71073
_diffrn_reflns_av_R_equivalents 0.0297
_diffrn_reflns_av_unetI/netI 0.0343
_diffrn_reflns_Laue_measured_fraction_full 1.000
_diffrn_reflns_Laue_measured_fraction_max 0.946
_diffrn_reflns_limit_h_max 18
_diffrn_reflns_limit_h_min -18
_diffrn_reflns_limit_k_max 19
_diffrn_reflns_limit_k_min -12
_diffrn_reflns_limit_l_max 21
_diffrn_reflns_limit_l_min -19
_diffrn_reflns_number 24568
_diffrn_reflns_point_group_measured_fraction_full 1.000
_diffrn_reflns_point_group_measured_fraction_max 0.935
_diffrn_reflns_theta_full 25.242
_diffrn_reflns_theta_max 38.027
_diffrn_reflns_theta_min 2.343
_diffrn_source 'micro-focus sealed X-ray tube'
_diffrn_source_type 'PhotonJet (Mo) X-ray Source'
_exptl_absorpt_coefficient_mu 3.962
_exptl_absorpt_correction_T_max 1.000
_exptl_absorpt_correction_T_min 0.662
_exptl_absorpt_correction_type gaussian
_exptl_absorpt_process_details
;
CrysAlisPro 1.171.40.58a (Rigaku Oxford Diffraction, 2019)
Numerical absorption correction based on gaussian integration over
			a multifaceted crystal model
Empirical absorption correction using spherical harmonics,
 implemented in SCALE3 ABSPACK scaling algorithm.
;
_exptl_crystal_colour colourless
_exptl_crystal_colour_primary colourless
_exptl_crystal_density_diffrn 3.452
_exptl_crystal_description block
_exptl_crystal_F_000 1664
_exptl_crystal_size_max 0.344
_exptl_crystal_size_mid 0.194
_exptl_crystal_size_min 0.158
_refine_diff_density_max 0.781
_refine_diff_density_min -1.021
_refine_diff_density_rms 0.147
_refine_ls_abs_structure_details
;
 Flack x determined using 3570 quotients [(I+)-(I-)]/[(I+)+(I-)]
 (Parsons, Flack and Wagner, Acta Cryst. B69 (2013) 249-259).
;
_refine_ls_abs_structure_Flack -0.003(15)
_refine_ls_extinction_coef 0.00165(8)
_refine_ls_extinction_expression Fc^*^=kFc[1+0.001xFc^2^\l^3^/sin(2\q)]^-1/4^
_refine_ls_extinction_method 'SHELXL-2018/3 (Sheldrick 2018)'
_refine_ls_goodness_of_fit_ref 1.045
_refine_ls_hydrogen_treatment undef
_refine_ls_matrix_type full
_refine_ls_number_parameters 254
_refine_ls_number_reflns 8805
_refine_ls_number_restraints 0
_refine_ls_restrained_S_all 1.045
_refine_ls_R_factor_all 0.0235
_refine_ls_R_factor_gt 0.0220
_refine_ls_shift/su_max 0.002
_refine_ls_shift/su_mean 0.000
_refine_ls_structure_factor_coef Fsqd
_refine_ls_weighting_details 'w=1/[\s^2^(Fo^2^)+(0.0167P)^2^+0.1464P] where P=(Fo^2^+2Fc^2^)/3'
_refine_ls_weighting_scheme calc
_refine_ls_wR_factor_gt 0.0457
_refine_ls_wR_factor_ref 0.0463
_reflns_Friedel_coverage 0.789
_reflns_Friedel_fraction_full 1.000
_reflns_Friedel_fraction_max 0.921
_reflns_number_gt 8448
_reflns_number_total 8805
_reflns_threshold_expression 'I > 2\s(I)'
_cod_data_source_file ja0c01218_si_006.cif
_cod_data_source_block jch_kmoof_3
_cod_depositor_comments 'Adding full bibliography for 4134508--4134512.cif.'
_cod_database_code 4134508
_shelx_shelxl_version_number 2018/3
_chemical_oxdiff_formula 'K Mo O2 F3'
_shelx_space_group_comment
;
The symmetry employed for this shelxl refinement is uniquely defined
by the following loop, which should always be used as a source of
symmetry information in preference to the above space-group names.
They are only intended as comments.
;
_diffrn_oxdiff_digest_frames
;
017d1d6c62987cb7a0239abca5070fa9f8006642b7c
;
_reflns_odcompleteness_completeness 99.91
_reflns_odcompleteness_iscentric 1
_reflns_odcompleteness_theta 36.23
_olex2_refinement_description
;
;
_olex2_submission_original_sample_id JCH_KMoOF_3
_olex2_submission_special_instructions 'No special instructions were received'
_oxdiff_exptl_absorpt_empirical_details
;
Empirical correction (ABSPACK) includes:
- Absorption correction using spherical harmonics
- Frame scaling
;
_oxdiff_exptl_absorpt_empirical_full_max 1.174
_oxdiff_exptl_absorpt_empirical_full_min 0.869

loop_
_space_group_symop_operation_xyz
'x, y, z'
'-x+1/2, -y, z+1/2'
'-x, y+1/2, -z+1/2'
'x+1/2, -y+1/2, -z'

loop_
_atom_site_label
_atom_site_type_symbol
_atom_site_fract_x
_atom_site_fract_y
_atom_site_fract_z
_atom_site_U_iso_or_equiv
_atom_site_adp_type
_atom_site_occupancy
_atom_site_site_symmetry_order
_atom_site_calc_flag
_atom_site_refinement_flags_posn
_atom_site_refinement_flags_adp
_atom_site_refinement_flags_occupancy
_atom_site_disorder_assembly
_atom_site_disorder_group
Mo1 Mo 0.60246(2) 0.63441(2) 0.39344(2) 0.00553(4) Uani 1 1 d . . . . .
Mo2 Mo 0.38860(2) 0.62052(2) 0.15193(2) 0.00589(4) Uani 1 1 d . . . . .
Mo3 Mo 0.10464(2) 0.58538(2) 0.35233(2) 0.00639(4) Uani 1 1 d . . . . .
Mo4 Mo -0.11379(2) 0.60412(2) 0.10989(2) 0.00584(4) Uani 1 1 d . . . . .
F1 F 0.65338(14) 0.50400(14) 0.31969(14) 0.0120(3) Uani 1 1 d . . . . .
F2 F 0.52665(14) 0.51095(14) 0.49840(12) 0.0086(3) Uani 1 1 d . . . . .
F3 F 0.49015(14) 0.72377(14) 0.47075(14) 0.0101(3) Uani 1 1 d . . . . .
F4 F 0.44338(14) 0.58858(14) 0.31133(14) 0.0102(3) Uani 1 1 d . . . . .
F5 F 0.36532(14) 0.46092(14) 0.16656(15) 0.0122(3) Uani 1 1 d . . . . .
F6 F 0.39612(15) 0.77580(13) 0.19615(13) 0.0111(3) Uani 1 1 d . . . . .
F7 F 0.23248(13) 0.63449(15) 0.24048(14) 0.0125(3) Uani 1 1 d . . . . .
F8 F 0.16798(14) 0.43886(14) 0.32219(14) 0.0116(3) Uani 1 1 d . . . . .
F9 F 0.05367(14) 0.73404(14) 0.31568(14) 0.0103(3) Uani 1 1 d . . . . .
F10 F 0.02957(14) 0.54296(14) 0.20035(14) 0.0106(3) Uani 1 1 d . . . . .
F11 F -0.17543(14) 0.46491(14) 0.16311(14) 0.0105(3) Uani 1 1 d . . . . .
F12 F 0.00807(14) 0.69956(14) 0.05422(14) 0.0105(3) Uani 1 1 d . . . . .
O1 O 0.72286(17) 0.65050(17) 0.47047(17) 0.0106(4) Uani 1 1 d . . . . .
O2 O 0.62608(16) 0.73234(16) 0.29975(16) 0.0097(4) Uani 1 1 d . . . . .
O3 O 0.52870(16) 0.61469(17) 0.10644(18) 0.0118(4) Uani 1 1 d . . . . .
O4 O 0.30716(18) 0.63775(18) 0.04247(17) 0.0122(4) Uani 1 1 d . . . . .
O5 O 0.19601(18) 0.61543(18) 0.45264(17) 0.0127(4) Uani 1 1 d . . . . .
O6 O -0.02089(18) 0.54285(18) 0.41287(18) 0.0128(4) Uani 1 1 d . . . . .
O7 O -0.15714(16) 0.69007(18) 0.20808(17) 0.0118(4) Uani 1 1 d . . . . .
O8 O -0.21913(17) 0.62555(18) 0.01822(17) 0.0122(4) Uani 1 1 d . . . . .
K1 K 0.35176(5) 0.64836(5) 0.62529(5) 0.00947(10) Uani 1 1 d . . . . .
K2 K 0.39104(5) 0.89495(5) 0.37620(5) 0.00981(9) Uani 1 1 d . . . . .
K3 K 0.37906(5) 0.36646(5) 0.37908(5) 0.01143(10) Uani 1 1 d . . . . .
K4 K -0.14987(5) 0.35159(5) 0.34400(5) 0.01058(10) Uani 1 1 d . . . . .

loop_
_atom_site_aniso_label
_atom_site_aniso_U_11
_atom_site_aniso_U_22
_atom_site_aniso_U_33
_atom_site_aniso_U_23
_atom_site_aniso_U_13
_atom_site_aniso_U_12
Mo1 0.00573(8) 0.00561(8) 0.00525(8) 0.00024(7) -0.00003(7) -0.00016(7)
Mo2 0.00656(8) 0.00577(8) 0.00535(8) -0.00011(7) -0.00008(7) -0.00008(7)
Mo3 0.00707(8) 0.00729(9) 0.00482(8) -0.00017(7) -0.00020(7) -0.00012(7)
Mo4 0.00539(8) 0.00665(8) 0.00548(8) -0.00031(7) -0.00001(7) 0.00011(7)
F1 0.0164(8) 0.0082(7) 0.0115(8) -0.0009(7) 0.0027(7) 0.0015(6)
F2 0.0094(7) 0.0094(7) 0.0069(7) 0.0028(6) -0.0005(5) -0.0010(5)
F3 0.0113(7) 0.0097(7) 0.0092(7) -0.0004(6) 0.0017(6) 0.0022(6)
F4 0.0098(7) 0.0127(8) 0.0081(7) 0.0020(6) -0.0028(6) -0.0028(5)
F5 0.0162(8) 0.0077(7) 0.0126(8) 0.0004(7) -0.0010(6) -0.0009(5)
F6 0.0152(7) 0.0073(6) 0.0108(7) -0.0016(6) -0.0002(7) 0.0002(6)
F7 0.0086(7) 0.0168(8) 0.0120(8) 0.0026(7) 0.0029(6) 0.0012(6)
F8 0.0141(7) 0.0111(7) 0.0096(7) 0.0002(6) -0.0019(6) 0.0037(6)
F9 0.0124(7) 0.0087(7) 0.0096(7) 0.0003(6) 0.0005(6) 0.0010(5)
F10 0.0112(7) 0.0122(8) 0.0085(7) -0.0013(6) -0.0044(6) 0.0027(6)
F11 0.0122(7) 0.0100(7) 0.0094(8) 0.0015(6) 0.0011(6) -0.0030(6)
F12 0.0105(7) 0.0089(7) 0.0121(8) 0.0003(6) 0.0025(6) -0.0030(5)
O1 0.0090(8) 0.0122(9) 0.0107(9) 0.0010(8) -0.0028(6) -0.0010(7)
O2 0.0116(8) 0.0091(8) 0.0085(8) 0.0013(7) 0.0008(7) -0.0005(6)
O3 0.0106(8) 0.0112(9) 0.0135(9) 0.0004(8) 0.0025(7) 0.0004(6)
O4 0.0149(9) 0.0127(9) 0.0088(8) 0.0013(8) -0.0037(7) 0.0000(7)
O5 0.0157(9) 0.0131(9) 0.0094(9) -0.0018(8) -0.0044(7) -0.0012(7)
O6 0.0143(9) 0.0121(9) 0.0119(10) 0.0000(8) 0.0047(7) -0.0021(7)
O7 0.0096(8) 0.0138(9) 0.0120(9) -0.0041(8) 0.0031(7) 0.0000(7)
O8 0.0083(8) 0.0157(10) 0.0128(9) 0.0021(8) -0.0022(7) 0.0011(7)
K1 0.0095(2) 0.0111(2) 0.0078(2) 0.0007(2) -0.00009(17) -0.00060(17)
K2 0.0096(2) 0.0101(2) 0.0097(2) 0.00115(19) 0.0001(2) 0.00033(19)
K3 0.0119(2) 0.0136(2) 0.0088(2) -0.0017(2) -0.00199(19) 0.00247(19)
K4 0.0120(2) 0.0108(2) 0.0090(2) 0.0000(2) 0.00170(18) 0.00113(18)

loop_
_atom_type_symbol
_atom_type_description
_atom_type_scat_dispersion_real
_atom_type_scat_dispersion_imag
_atom_type_scat_source
F F 0.0171 0.0103 'International Tables Vol C Tables 4.2.6.8 and 6.1.1.4'
K K 0.2009 0.2494 'International Tables Vol C Tables 4.2.6.8 and 6.1.1.4'
Mo Mo -1.6832 0.6857 'International Tables Vol C Tables 4.2.6.8 and 6.1.1.4'
O O 0.0106 0.0060 'International Tables Vol C Tables 4.2.6.8 and 6.1.1.4'

loop_
_exptl_crystal_face_index_h
_exptl_crystal_face_index_k
_exptl_crystal_face_index_l
_exptl_crystal_face_perp_dist
4 16 -4 0.1263
-4 -9 15 0.0857
1 -8 16 0.0760
0 10 -15 0.0917
-1 -3 -18 0.1307
-1 -15 -9 0.1615
6 -6 15 0.0823
-6 8 -14 0.0912
-5 -4 -17 0.1317
-3 -12 -12 0.1525
-6 15 -3 0.1076
-10 7 -12 0.0855
10 -9 11 0.0726
-13 9 -6 0.0816
-10 13 4 0.1115
-15 2 -4 0.0857
15 -7 1 0.0682
-13 8 5 0.0978
-16 1 1 0.0798
13 -8 -5 0.0910
15 -4 -3 0.0742
8 14 5 0.1497
-10 9 10 0.1251
11 -8 -10 0.1122
15 -1 -8 0.0887
12 8 -8 0.1083
8 14 1 0.1396
-13 -6 9 0.0906
10 -2 14 0.1112

loop_
_geom_angle_atom_site_label_1
_geom_angle_atom_site_label_2
_geom_angle_atom_site_label_3
_geom_angle
_geom_angle_site_symmetry_1
_geom_angle_site_symmetry_3
_geom_angle_publ_flag
F1 Mo1 F2 82.77(7) . . ?
F1 Mo1 F3 154.30(7) . . ?
F1 Mo1 F4 79.07(7) . . ?
F3 Mo1 F2 78.12(7) . . ?
F3 Mo1 F4 80.30(7) . . ?
F4 Mo1 F2 78.14(6) . . ?
O1 Mo1 F1 97.58(9) . . ?
O1 Mo1 F2 92.33(8) . . ?
O1 Mo1 F3 100.20(9) . . ?
O1 Mo1 F4 170.19(8) . . ?
O2 Mo1 F1 99.43(9) . . ?
O2 Mo1 F2 165.31(8) . . ?
O2 Mo1 F3 94.98(8) . . ?
O2 Mo1 F4 87.98(8) . . ?
O2 Mo1 O1 101.71(10) . . ?
F5 Mo2 F4 77.00(7) . . ?
F5 Mo2 F6 156.88(8) . . ?
F5 Mo2 F7 84.83(7) . . ?
F6 Mo2 F4 83.15(7) . . ?
F6 Mo2 F7 78.82(7) . . ?
F7 Mo2 F4 75.74(6) . . ?
O3 Mo2 F4 92.47(9) . . ?
O3 Mo2 F5 97.01(8) . . ?
O3 Mo2 F6 95.57(8) . . ?
O3 Mo2 F7 167.39(9) . . ?
O4 Mo2 F4 163.35(8) . . ?
O4 Mo2 F5 97.14(9) . . ?
O4 Mo2 F6 98.60(9) . . ?
O4 Mo2 F7 88.29(9) . . ?
O4 Mo2 O3 103.79(11) . . ?
F7 Mo3 F10 74.61(7) . . ?
F8 Mo3 F7 81.83(7) . . ?
F8 Mo3 F10 76.09(7) . . ?
F9 Mo3 F7 77.87(7) . . ?
F9 Mo3 F8 154.03(8) . . ?
F9 Mo3 F10 82.99(7) . . ?
O5 Mo3 F7 91.62(9) . . ?
O5 Mo3 F8 96.44(9) . . ?
O5 Mo3 F9 100.13(9) . . ?
O5 Mo3 F10 165.02(9) . . ?
O5 Mo3 O6 103.71(11) . . ?
O6 Mo3 F7 164.58(9) . . ?
O6 Mo3 F8 97.83(9) . . ?
O6 Mo3 F9 97.50(9) . . ?
O6 Mo3 F10 90.30(9) . . ?
F10 Mo4 F2 78.02(6) . 2_564 ?
F11 Mo4 F2 81.80(7) . 2_564 ?
F11 Mo4 F10 78.12(7) . . ?
F11 Mo4 F12 154.14(7) . . ?
F12 Mo4 F2 78.73(7) . 2_564 ?
F12 Mo4 F10 81.30(7) . . ?
O7 Mo4 F2 169.36(8) . 2_564 ?
O7 Mo4 F10 91.67(8) . . ?
O7 Mo4 F11 98.80(9) . . ?
O7 Mo4 F12 97.29(9) . . ?
O7 Mo4 O8 102.32(10) . . ?
O8 Mo4 F2 88.11(8) . 2_564 ?
O8 Mo4 F10 165.69(9) . . ?
O8 Mo4 F11 96.59(9) . . ?
O8 Mo4 F12 99.60(9) . . ?
Mo1 F2 Mo4 129.70(8) . 2_565 ?
Mo2 F4 Mo1 130.79(8) . . ?
Mo2 F7 Mo3 156.31(9) . . ?
Mo4 F10 Mo3 134.80(8) . . ?

loop_
_geom_bond_atom_site_label_1
_geom_bond_atom_site_label_2
_geom_bond_distance
_geom_bond_site_symmetry_2
_geom_bond_publ_flag
Mo1 F1 1.9034(17) . ?
Mo1 F2 2.1652(16) . ?
Mo1 F3 1.9320(16) . ?
Mo1 F4 2.1608(16) . ?
Mo1 O1 1.6963(19) . ?
Mo1 O2 1.689(2) . ?
Mo2 F4 2.1587(18) . ?
Mo2 F5 1.9248(17) . ?
Mo2 F6 1.9321(16) . ?
Mo2 F7 2.1113(15) . ?
Mo2 O3 1.6977(19) . ?
Mo2 O4 1.687(2) . ?
Mo3 F7 2.1187(16) . ?
Mo3 F8 1.9238(17) . ?
Mo3 F9 1.9178(16) . ?
Mo3 F10 2.1761(17) . ?
Mo3 O5 1.686(2) . ?
Mo3 O6 1.700(2) . ?
Mo4 F2 2.2078(16) 2_564 ?
Mo4 F10 2.1258(16) . ?
Mo4 F11 1.9212(16) . ?
Mo4 F12 1.9271(16) . ?
Mo4 O7 1.689(2) . ?
Mo4 O8 1.693(2) . ?

loop_
_exptl_oxdiff_crystal_face_indexfrac_h
_exptl_oxdiff_crystal_face_indexfrac_k
_exptl_oxdiff_crystal_face_indexfrac_l
_exptl_oxdiff_crystal_face_x
_exptl_oxdiff_crystal_face_y
_exptl_oxdiff_crystal_face_z
3.9116 15.7026 -4.4843 -0.4818 -0.5088 0.7135
-4.4228 -8.6360 14.5887 0.6864 0.7233 -0.0755
0.6145 -8.3393 15.5782 0.4306 0.9025 -0.0090
-0.4846 9.7978 -14.5744 -0.4277 -0.8969 0.1126
-1.2642 -3.1898 -17.5901 -0.3288 -0.6875 -0.6475
-1.2218 -14.5110 -8.8793 -0.0049 -0.0077 -1.0000
5.6313 -6.4572 15.3398 0.1300 0.9858 0.1065
-5.5219 8.1879 -14.4114 -0.1306 -0.9914 0.0090
-4.8609 -4.1418 -16.5416 -0.0958 -0.7213 -0.6860
-2.5379 -12.1596 -12.0325 -0.0332 -0.2432 -0.9694
-6.4538 15.1132 -2.8285 0.1347 -0.7230 0.6776
-9.8876 7.2478 -11.8261 0.1822 -0.9832 0.0090
9.6963 -8.7275 10.8342 -0.1811 0.9769 -0.1136
-12.7080 8.5307 -6.0473 0.4658 -0.8575 0.2183
-10.0502 12.6212 3.6135 0.5150 -0.4877 0.7049
-15.4366 2.4629 -4.1035 0.7241 -0.6873 -0.0576
14.6884 -6.5929 1.4805 -0.7058 0.6695 -0.2315
-13.2898 7.8977 5.4474 0.7853 -0.3740 0.4934
-15.9685 0.9414 1.3748 0.9025 -0.4306 0.0089
13.3440 -7.8228 -5.4048 -0.7879 0.3753 -0.4881
15.2211 -4.2734 -3.3526 -0.8765 0.4178 -0.2392
8.4368 13.5698 4.6523 -0.4859 0.0650 0.8716
-10.2372 8.5325 10.3869 0.7318 -0.0957 0.6747
10.8213 -7.8714 -10.2434 -0.7670 0.1004 -0.6337
14.5358 -0.8896 -7.5490 -0.9752 0.1283 -0.1801
12.4639 7.7408 -7.6882 -0.9509 -0.1759 0.2545
8.1267 14.3813 1.4227 -0.5559 -0.1021 0.8249
-12.5987 -6.4328 8.7310 0.9708 0.1797 -0.1590
9.7089 -1.5572 14.2073 -0.1710 0.9209 0.3502
